data_7008692
loop_
_publ_author_name
'Weitzer, Markus'
'Brooker, Sally'

_publ_section_title
;
 Dimetallic complexes of a structurally versatile pyridazine-containing
 Schiff-base macrocyclic ligand with pendant pyridine arms.
;
_journal_issue 14
_journal_name_full 'Dalton transactions (Cambridge, England : 2003)'
_journal_page_first 2448
_journal_page_last 2454
_journal_paper_doi 10.1039/b506051f
_journal_year 2005
_chemical_formula_sum 'C32 H38 Ba2 Cl4 N12 O17'
_chemical_formula_weight 1279.22
_chemical_name_systematic
;
?
;
_space_group_IT_number 2
_symmetry_cell_setting triclinic
_symmetry_space_group_name_Hall '-P 1'
_symmetry_space_group_name_H-M 'P -1'
_atom_sites_solution_hydrogens geom
_atom_sites_solution_primary direct
_atom_sites_solution_secondary difmap
_audit_creation_method SHELXL-97
_cell_angle_alpha 87.3140(10)
_cell_angle_beta 84.3930(10)
_cell_angle_gamma 69.8730(10)
_cell_formula_units_Z 2
_cell_length_a 9.0103(4)
_cell_length_b 12.6609(6)
_cell_length_c 21.3721(10)
_cell_measurement_temperature 83(2)
_cell_volume 2278.03(18)
_computing_structure_refinement 'SHELXL-97 (Sheldrick, 1997)'
_computing_structure_solution 'SHELXS-97 (Sheldrick, 1990)'
_diffrn_ambient_temperature 83(2)
_diffrn_measured_fraction_theta_full 0.993
_diffrn_measured_fraction_theta_max 0.993
_diffrn_measurement_device_type 'Bruker SMART area detector'
_diffrn_measurement_method 'CCD area detector'
_diffrn_radiation_monochromator graphite
_diffrn_radiation_source 'fine-focus sealed tube'
_diffrn_radiation_type MoK\a
_diffrn_radiation_wavelength 0.71073
_diffrn_reflns_av_R_equivalents 0.0208
_diffrn_reflns_av_sigmaI/netI 0.0281
_diffrn_reflns_limit_h_max 10
_diffrn_reflns_limit_h_min -10
_diffrn_reflns_limit_k_max 15
_diffrn_reflns_limit_k_min -15
_diffrn_reflns_limit_l_max 25
_diffrn_reflns_limit_l_min 0
_diffrn_reflns_number 20467
_diffrn_reflns_theta_full 25.37
_diffrn_reflns_theta_max 25.37
_diffrn_reflns_theta_min 0.96
_exptl_absorpt_coefficient_mu 2.036
_exptl_absorpt_correction_T_max 0.837
_exptl_absorpt_correction_T_min 0.761
_exptl_absorpt_correction_type multi-scan
_exptl_absorpt_process_details 'SADABS (Bruker AXS Inc., 2000)'
_exptl_crystal_colour yellow
_exptl_crystal_density_diffrn 1.865
_exptl_crystal_density_method 'not measured'
_exptl_crystal_description needle
_exptl_crystal_F_000 1260
_exptl_crystal_size_max 0.30
_exptl_crystal_size_mid 0.12
_exptl_crystal_size_min 0.12
_refine_diff_density_max 1.365
_refine_diff_density_min -0.499
_refine_diff_density_rms 0.085
_refine_ls_extinction_method none
_refine_ls_goodness_of_fit_ref 1.031
_refine_ls_hydrogen_treatment constr
_refine_ls_matrix_type full
_refine_ls_number_parameters 612
_refine_ls_number_reflns 8308
_refine_ls_number_restraints 0
_refine_ls_restrained_S_all 1.031
_refine_ls_R_factor_all 0.0292
_refine_ls_R_factor_gt 0.0229
_refine_ls_shift/su_max 0.002
_refine_ls_shift/su_mean 0.000
_refine_ls_structure_factor_coef Fsqd
_refine_ls_weighting_details 'calc w=1/[\s^2^(Fo^2^)+(0.0186P)^2^+3.5236P] where P=(Fo^2^+2Fc^2^)/3'
_refine_ls_weighting_scheme calc
_refine_ls_wR_factor_gt 0.0519
_refine_ls_wR_factor_ref 0.0544
_reflns_number_gt 7319
_reflns_number_total 8308
_reflns_threshold_expression >2sigma(I)
_cod_data_source_file b506051f.txt
_cod_data_source_block mw31
_cod_depositor_comments
;
The following automatic conversions were performed:
'_symmetry_cell_setting' value 'Triclinic' changed to 'triclinic'
according to '/home/saulius/struct/CIF-dictionaries/cif_core.dic'
dictionary named 'cif_core.dic' version 2.4.1 from
2010-06-29.

'_geom_angle_publ_flag' value 'Y' changed to 'y' according to
'/home/saulius/struct/CIF-dictionaries/cif_core.dic' dictionary named
'cif_core.dic' version 2.4.1 from 2010-06-29 (110
times).

'_geom_bond_publ_flag' value 'Y' changed to 'y' according to
'/home/saulius/struct/CIF-dictionaries/cif_core.dic' dictionary named
'cif_core.dic' version 2.4.1 from 2010-06-29 (15 times).

Automatic conversion script
Id: cif_fix_enum 1527 2010-12-29 10:47:43Z saulius 
;
_cod_original_sg_symbol_H-M P-1
_cod_database_code 7008692

loop_
_symmetry_equiv_pos_as_xyz
'x, y, z'
'-x, -y, -z'

loop_
_atom_site_label
_atom_site_type_symbol
_atom_site_fract_x
_atom_site_fract_y
_atom_site_fract_z
_atom_site_U_iso_or_equiv
_atom_site_adp_type
_atom_site_occupancy
_atom_site_symmetry_multiplicity
_atom_site_calc_flag
_atom_site_refinement_flags
_atom_site_disorder_assembly
_atom_site_disorder_group
Ba1 Ba 0.340457(18) 0.661527(13) 0.173712(7) 0.01372(5) Uani 1 1 d . . .
Ba2 Ba 0.514653(18) 0.343420(13) 0.324997(7) 0.01382(5) Uani 1 1 d . . .
N1 N 0.2723(3) 0.43104(19) 0.18113(11) 0.0161(5) Uani 1 1 d . . .
N2 N 0.2774(3) 0.36550(19) 0.23266(11) 0.0160(5) Uani 1 1 d . . .
C2 C 0.2049(3) 0.2888(2) 0.23515(14) 0.0176(6) Uani 1 1 d . . .
C3 C 0.1170(3) 0.2762(3) 0.18757(15) 0.0230(7) Uani 1 1 d . . .
H3 H 0.0610 0.2246 0.1918 0.028 Uiso 1 1 calc R . .
C4 C 0.1147(3) 0.3413(2) 0.13453(14) 0.0215(6) Uani 1 1 d . . .
H4 H 0.0588 0.3354 0.1002 0.026 Uiso 1 1 calc R . .
C5 C 0.1973(3) 0.4168(2) 0.13254(13) 0.0162(6) Uani 1 1 d . . .
C6 C 0.2020(3) 0.4853(2) 0.07476(13) 0.0164(6) Uani 1 1 d . . .
H6 H 0.1638 0.4680 0.0380 0.020 Uiso 1 1 calc R . .
N3 N 0.2549(3) 0.5660(2) 0.07260(11) 0.0168(5) Uani 1 1 d . . .
C7 C 0.2427(3) 0.6315(2) 0.01361(13) 0.0195(6) Uani 1 1 d . . .
H7A H 0.2146 0.5919 -0.0198 0.023 Uiso 1 1 calc R . .
H7B H 0.3456 0.6410 -0.0002 0.023 Uiso 1 1 calc R . .
C8 C 0.1149(3) 0.7455(2) 0.02536(14) 0.0199(6) Uani 1 1 d . . .
H8A H 0.0995 0.7890 -0.0147 0.024 Uiso 1 1 calc R . .
H8B H 0.0136 0.7345 0.0402 0.024 Uiso 1 1 calc R . .
N4 N 0.1562(3) 0.8107(2) 0.07269(11) 0.0174(5) Uani 1 1 d . . .
C9 C 0.0123(3) 0.8955(2) 0.10230(14) 0.0207(6) Uani 1 1 d . . .
H9A H -0.0527 0.9392 0.0689 0.025 Uiso 1 1 calc R . .
H9B H 0.0442 0.9483 0.1260 0.025 Uiso 1 1 calc R . .
C10 C -0.0879(3) 0.8451(3) 0.14636(14) 0.0218(6) Uani 1 1 d . . .
H10A H -0.1807 0.9063 0.1653 0.026 Uiso 1 1 calc R . .
H10B H -0.1279 0.7972 0.1222 0.026 Uiso 1 1 calc R . .
N5 N 0.0027(3) 0.7772(2) 0.19668(11) 0.0178(5) Uani 1 1 d . . .
C11 C -0.0743(3) 0.7723(2) 0.24877(14) 0.0206(6) Uani 1 1 d . . .
H11 H -0.1850 0.8130 0.2531 0.025 Uiso 1 1 calc R . .
N6 N 0.1465(3) 0.6293(2) 0.29287(11) 0.0168(5) Uani 1 1 d . . .
N7 N 0.2180(3) 0.56619(19) 0.34092(11) 0.0157(5) Uani 1 1 d . . .
C12 C 0.0003(3) 0.7059(2) 0.30341(13) 0.0167(6) Uani 1 1 d . . .
C13 C -0.0804(3) 0.7270(2) 0.36319(14) 0.0198(6) Uani 1 1 d . . .
H13 H -0.1840 0.7810 0.3693 0.024 Uiso 1 1 calc R . .
C14 C -0.0041(3) 0.6666(2) 0.41275(14) 0.0193(6) Uani 1 1 d . . .
H14 H -0.0508 0.6801 0.4547 0.023 Uiso 1 1 calc R . .
C15 C 0.1440(3) 0.5850(2) 0.39932(13) 0.0161(6) Uani 1 1 d . . .
C16 C 0.2225(3) 0.5121(2) 0.45094(13) 0.0168(6) Uani 1 1 d . . .
H16 H 0.1776 0.5303 0.4928 0.020 Uiso 1 1 calc R . .
N8 N 0.3460(3) 0.4270(2) 0.44226(11) 0.0178(5) Uani 1 1 d . . .
C17 C 0.4070(3) 0.3587(2) 0.49787(13) 0.0198(6) Uani 1 1 d . . .
H17A H 0.3390 0.3919 0.5362 0.024 Uiso 1 1 calc R . .
H17B H 0.5161 0.3569 0.5026 0.024 Uiso 1 1 calc R . .
C18 C 0.4074(3) 0.2400(2) 0.48961(13) 0.0191(6) Uani 1 1 d . . .
H18A H 0.4391 0.1956 0.5285 0.023 Uiso 1 1 calc R . .
H18B H 0.2984 0.2433 0.4833 0.023 Uiso 1 1 calc R . .
N9 N 0.5169(3) 0.18202(19) 0.43535(11) 0.0158(5) Uani 1 1 d . . .
C19 C 0.4729(3) 0.0880(2) 0.41384(14) 0.0185(6) Uani 1 1 d . . .
H19A H 0.4660 0.0381 0.4502 0.022 Uiso 1 1 calc R . .
H19B H 0.5580 0.0434 0.3830 0.022 Uiso 1 1 calc R . .
C20 C 0.3166(3) 0.1262(2) 0.38398(14) 0.0197(6) Uani 1 1 d . . .
H20A H 0.2981 0.0599 0.3682 0.024 Uiso 1 1 calc R . .
H20B H 0.2290 0.1625 0.4161 0.024 Uiso 1 1 calc R . .
N10 N 0.3169(3) 0.2063(2) 0.33155(11) 0.0177(5) Uani 1 1 d . . .
C21 C 0.2222(3) 0.2122(2) 0.29063(13) 0.0181(6) Uani 1 1 d . . .
H21 H 0.1590 0.1654 0.2957 0.022 Uiso 1 1 calc R . .
C30 C 0.2601(4) 0.8676(3) 0.04013(14) 0.0214(6) Uani 1 1 d . . .
H30A H 0.2007 0.9206 0.0083 0.026 Uiso 1 1 calc R . .
H30B H 0.3517 0.8105 0.0175 0.026 Uiso 1 1 calc R . .
C31 C 0.3214(3) 0.9312(2) 0.08277(14) 0.0197(6) Uani 1 1 d . . .
C32 C 0.3491(4) 1.0287(3) 0.05986(15) 0.0246(7) Uani 1 1 d . . .
H32 H 0.3201 1.0580 0.0193 0.029 Uiso 1 1 calc R . .
C33 C 0.4191(4) 1.0822(3) 0.09676(16) 0.0288(7) Uani 1 1 d . . .
H33 H 0.4411 1.1475 0.0817 0.035 Uiso 1 1 calc R . .
C34 C 0.4560(4) 1.0383(3) 0.15595(16) 0.0279(7) Uani 1 1 d . . .
H34 H 0.5040 1.0730 0.1824 0.034 Uiso 1 1 calc R . .
C35 C 0.4220(4) 0.9428(3) 0.17610(16) 0.0248(7) Uani 1 1 d . . .
H35 H 0.4465 0.9139 0.2171 0.030 Uiso 1 1 calc R . .
N30 N 0.3556(3) 0.8890(2) 0.14040(12) 0.0213(5) Uani 1 1 d . . .
C40 C 0.6799(3) 0.1376(2) 0.45498(13) 0.0184(6) Uani 1 1 d . . .
H40A H 0.6841 0.0824 0.4897 0.022 Uiso 1 1 calc R . .
H40B H 0.7068 0.2001 0.4712 0.022 Uiso 1 1 calc R . .
C41 C 0.8020(3) 0.0817(2) 0.40230(14) 0.0181(6) Uani 1 1 d . . .
C42 C 0.9350(4) -0.0099(3) 0.41519(15) 0.0232(7) Uani 1 1 d . . .
H42 H 0.9465 -0.0396 0.4568 0.028 Uiso 1 1 calc R . .
C43 C 1.0504(4) -0.0575(3) 0.36721(16) 0.0257(7) Uani 1 1 d . . .
H43 H 1.1434 -0.1188 0.3755 0.031 Uiso 1 1 calc R . .
C44 C 1.0274(4) -0.0140(3) 0.30716(16) 0.0244(7) Uani 1 1 d . . .
H44 H 1.1034 -0.0454 0.2730 0.029 Uiso 1 1 calc R . .
C45 C 0.8909(3) 0.0766(2) 0.29757(14) 0.0215(6) Uani 1 1 d . . .
H45 H 0.8758 0.1061 0.2561 0.026 Uiso 1 1 calc R . .
N40 N 0.7788(3) 0.1250(2) 0.34394(12) 0.0194(5) Uani 1 1 d . . .
O50 O 0.5791(3) 0.50251(19) 0.24054(12) 0.0260(5) Uani 1 1 d . . .
H50A H 0.644(4) 0.461(3) 0.2101(17) 0.026(9) Uiso 1 1 d . . .
H50B H 0.656(6) 0.531(5) 0.255(3) 0.091(18) Uiso 1 1 d . . .
Cl1 Cl 0.48087(8) 0.75091(6) 0.33363(3) 0.02336(16) Uani 1 1 d . . .
O11 O 0.3818(2) 0.76250(17) 0.28233(9) 0.0227(5) Uani 1 1 d . . .
O12 O 0.3951(3) 0.7352(2) 0.39112(10) 0.0345(6) Uani 1 1 d . . .
O13 O 0.6260(3) 0.6576(2) 0.32235(12) 0.0401(6) Uani 1 1 d . . .
O14 O 0.5188(3) 0.8525(2) 0.33646(12) 0.0373(6) Uani 1 1 d . . .
Cl2 Cl 0.69730(8) 0.65682(6) 0.08752(3) 0.01832(14) Uani 1 1 d . . .
O21 O 0.5745(2) 0.61681(18) 0.06987(10) 0.0234(5) Uani 1 1 d . . .
O22 O 0.6636(2) 0.68456(18) 0.15369(9) 0.0246(5) Uani 1 1 d . . .
O23 O 0.8500(2) 0.57052(19) 0.07724(11) 0.0283(5) Uani 1 1 d . . .
O24 O 0.6947(3) 0.75485(19) 0.05036(11) 0.0308(5) Uani 1 1 d . . .
Cl3 Cl 0.70692(9) 0.25057(6) 0.14925(3) 0.02422(16) Uani 1 1 d . . .
O31 O 0.6325(2) 0.23798(18) 0.21138(9) 0.0253(5) Uani 1 1 d . . .
O32 O 0.5972(3) 0.2620(2) 0.10368(10) 0.0369(6) Uani 1 1 d . . .
O33 O 0.7515(3) 0.3500(2) 0.14746(11) 0.0371(6) Uani 1 1 d . . .
O34 O 0.8491(3) 0.1557(2) 0.13791(12) 0.0521(8) Uani 1 1 d . . .
Cl4 Cl 0.85983(8) 0.36912(6) 0.38225(3) 0.01951(15) Uani 1 1 d . . .
O41 O 0.6966(2) 0.40236(18) 0.40997(10) 0.0229(5) Uani 1 1 d . . .
O42 O 0.8605(3) 0.34209(19) 0.31715(10) 0.0274(5) Uani 1 1 d . . .
O43 O 0.9541(3) 0.2722(2) 0.41595(11) 0.0330(5) Uani 1 1 d . . .
O44 O 0.9188(3) 0.4595(2) 0.38657(11) 0.0318(5) Uani 1 1 d . . .

loop_
_atom_site_aniso_label
_atom_site_aniso_U_11
_atom_site_aniso_U_22
_atom_site_aniso_U_33
_atom_site_aniso_U_23
_atom_site_aniso_U_13
_atom_site_aniso_U_12
Ba1 0.01443(8) 0.01443(9) 0.01328(9) 0.00111(6) -0.00220(6) -0.00607(6)
Ba2 0.01448(8) 0.01510(9) 0.01238(9) -0.00029(6) -0.00153(6) -0.00558(7)
N1 0.0163(12) 0.0171(12) 0.0157(12) 0.0004(9) -0.0037(9) -0.0062(10)
N2 0.0167(12) 0.0183(12) 0.0131(12) 0.0011(9) -0.0021(9) -0.0060(10)
C2 0.0140(13) 0.0194(15) 0.0196(15) 0.0011(12) -0.0021(11) -0.0059(12)
C3 0.0225(15) 0.0254(16) 0.0268(17) 0.0049(13) -0.0084(13) -0.0144(13)
C4 0.0225(15) 0.0232(16) 0.0214(16) 0.0035(12) -0.0108(12) -0.0093(13)
C5 0.0156(14) 0.0162(14) 0.0170(14) 0.0002(11) -0.0023(11) -0.0053(11)
C6 0.0137(13) 0.0211(15) 0.0141(14) -0.0013(11) -0.0026(11) -0.0050(12)
N3 0.0171(12) 0.0188(12) 0.0153(12) 0.0015(10) -0.0023(9) -0.0070(10)
C7 0.0260(15) 0.0230(15) 0.0125(14) 0.0025(11) -0.0043(12) -0.0117(13)
C8 0.0225(15) 0.0230(15) 0.0169(15) 0.0045(12) -0.0078(12) -0.0104(13)
N4 0.0194(12) 0.0175(12) 0.0167(12) 0.0026(10) -0.0034(10) -0.0076(10)
C9 0.0215(15) 0.0170(14) 0.0212(16) 0.0029(12) -0.0067(12) -0.0025(12)
C10 0.0165(14) 0.0279(17) 0.0193(15) 0.0032(13) -0.0051(12) -0.0050(12)
N5 0.0178(12) 0.0185(12) 0.0183(13) 0.0010(10) -0.0046(10) -0.0070(10)
C11 0.0155(14) 0.0211(15) 0.0245(16) -0.0017(12) -0.0012(12) -0.0054(12)
N6 0.0173(12) 0.0173(12) 0.0171(12) 0.0008(10) -0.0032(10) -0.0074(10)
N7 0.0169(12) 0.0162(12) 0.0156(12) 0.0004(9) -0.0022(9) -0.0077(10)
C12 0.0143(13) 0.0186(14) 0.0191(15) -0.0010(11) -0.0010(11) -0.0080(12)
C13 0.0166(14) 0.0189(15) 0.0232(16) -0.0009(12) 0.0006(12) -0.0060(12)
C14 0.0229(15) 0.0190(15) 0.0174(15) -0.0017(12) 0.0021(12) -0.0097(12)
C15 0.0180(14) 0.0166(14) 0.0170(14) -0.0013(11) -0.0008(11) -0.0100(12)
C16 0.0190(14) 0.0192(15) 0.0132(14) -0.0024(11) 0.0001(11) -0.0080(12)
N8 0.0181(12) 0.0215(13) 0.0145(12) -0.0001(10) -0.0014(9) -0.0075(11)
C17 0.0224(15) 0.0226(15) 0.0127(14) 0.0002(12) -0.0018(11) -0.0054(12)
C18 0.0210(15) 0.0215(15) 0.0141(14) 0.0030(12) 0.0006(11) -0.0073(12)
N9 0.0146(11) 0.0170(12) 0.0149(12) -0.0001(9) -0.0023(9) -0.0039(10)
C19 0.0231(15) 0.0170(14) 0.0184(15) 0.0042(12) -0.0044(12) -0.0105(12)
C20 0.0203(15) 0.0215(15) 0.0199(15) 0.0067(12) -0.0040(12) -0.0109(12)
N10 0.0170(12) 0.0181(12) 0.0182(13) 0.0026(10) -0.0019(10) -0.0067(10)
C21 0.0182(14) 0.0188(15) 0.0197(15) 0.0015(12) -0.0024(12) -0.0092(12)
C30 0.0251(16) 0.0210(15) 0.0189(15) 0.0072(12) -0.0043(12) -0.0094(13)
C31 0.0167(14) 0.0177(15) 0.0244(16) 0.0027(12) -0.0010(12) -0.0060(12)
C32 0.0256(16) 0.0208(16) 0.0274(17) 0.0033(13) 0.0005(13) -0.0092(13)
C33 0.0300(17) 0.0200(16) 0.0366(19) 0.0022(14) 0.0039(14) -0.0111(14)
C34 0.0244(16) 0.0229(16) 0.039(2) -0.0075(14) -0.0010(14) -0.0110(14)
C35 0.0248(16) 0.0205(16) 0.0298(18) -0.0003(13) -0.0058(13) -0.0077(13)
N30 0.0220(13) 0.0196(13) 0.0238(14) 0.0018(10) -0.0054(10) -0.0085(11)
C40 0.0186(14) 0.0190(15) 0.0184(15) 0.0036(12) -0.0064(11) -0.0066(12)
C41 0.0172(14) 0.0176(14) 0.0232(16) -0.0002(12) -0.0046(12) -0.0096(12)
C42 0.0244(16) 0.0192(15) 0.0277(17) 0.0015(13) -0.0086(13) -0.0084(13)
C43 0.0180(15) 0.0209(16) 0.0378(19) -0.0005(14) -0.0043(13) -0.0057(13)
C44 0.0201(15) 0.0197(15) 0.0343(18) -0.0058(13) 0.0041(13) -0.0091(13)
C45 0.0231(15) 0.0207(15) 0.0213(16) -0.0010(12) 0.0014(12) -0.0090(13)
N40 0.0187(12) 0.0182(12) 0.0217(13) -0.0001(10) -0.0022(10) -0.0066(10)
O50 0.0231(11) 0.0202(11) 0.0353(14) 0.0064(10) -0.0047(10) -0.0085(10)
Cl1 0.0205(4) 0.0258(4) 0.0219(4) -0.0030(3) -0.0063(3) -0.0040(3)
O11 0.0249(11) 0.0259(11) 0.0197(11) -0.0010(9) -0.0075(9) -0.0102(9)
O12 0.0332(13) 0.0485(15) 0.0203(12) 0.0072(11) -0.0084(10) -0.0113(11)
O13 0.0283(13) 0.0349(14) 0.0493(16) -0.0101(12) -0.0118(11) 0.0025(11)
O14 0.0420(14) 0.0319(13) 0.0450(15) -0.0053(11) -0.0147(12) -0.0178(11)
Cl2 0.0165(3) 0.0216(4) 0.0184(3) 0.0008(3) -0.0011(3) -0.0088(3)
O21 0.0169(10) 0.0317(12) 0.0257(12) -0.0044(9) -0.0016(8) -0.0129(9)
O22 0.0255(11) 0.0325(13) 0.0183(11) -0.0026(9) -0.0004(9) -0.0130(10)
O23 0.0173(11) 0.0327(13) 0.0340(13) -0.0051(10) -0.0013(9) -0.0068(9)
O24 0.0347(13) 0.0320(13) 0.0306(13) 0.0129(10) -0.0065(10) -0.0185(11)
Cl3 0.0277(4) 0.0272(4) 0.0154(3) -0.0021(3) 0.0005(3) -0.0067(3)
O31 0.0286(12) 0.0278(12) 0.0156(11) -0.0014(9) 0.0034(9) -0.0059(10)
O32 0.0486(15) 0.0561(16) 0.0193(12) 0.0022(11) -0.0082(11) -0.0339(13)
O33 0.0412(14) 0.0499(16) 0.0323(14) -0.0028(11) 0.0011(11) -0.0320(13)
O34 0.0548(17) 0.0443(16) 0.0315(15) -0.0001(12) 0.0134(13) 0.0112(13)
Cl4 0.0170(3) 0.0223(4) 0.0208(4) -0.0031(3) -0.0011(3) -0.0086(3)
O41 0.0156(10) 0.0292(12) 0.0246(11) -0.0072(9) 0.0017(8) -0.0086(9)
O42 0.0307(12) 0.0325(13) 0.0201(11) -0.0071(9) 0.0007(9) -0.0121(10)
O43 0.0249(12) 0.0338(13) 0.0377(14) 0.0083(11) -0.0088(10) -0.0061(10)
O44 0.0304(12) 0.0340(13) 0.0391(14) -0.0071(11) 0.0001(10) -0.0215(11)

loop_
_atom_type_symbol
_atom_type_description
_atom_type_scat_dispersion_real
_atom_type_scat_dispersion_imag
_atom_type_scat_source
C C 0.0033 0.0016 'International Tables Vol C Tables 4.2.6.8 and 6.1.1.4'
H H 0.0000 0.0000 'International Tables Vol C Tables 4.2.6.8 and 6.1.1.4'
N N 0.0061 0.0033 'International Tables Vol C Tables 4.2.6.8 and 6.1.1.4'
O O 0.0106 0.0060 'International Tables Vol C Tables 4.2.6.8 and 6.1.1.4'
Cl Cl 0.1484 0.1585 'International Tables Vol C Tables 4.2.6.8 and 6.1.1.4'
Ba Ba -0.3244 2.2819 'International Tables Vol C Tables 4.2.6.8 and 6.1.1.4'

loop_
_geom_angle_atom_site_label_1
_geom_angle_atom_site_label_2
_geom_angle_atom_site_label_3
_geom_angle
_geom_angle_site_symmetry_1
_geom_angle_site_symmetry_3
_geom_angle_publ_flag
O11 Ba1 N3 171.90(6) . . y
O11 Ba1 O50 70.76(7) . . y
N3 Ba1 O50 112.85(7) . . y
O11 Ba1 O21 120.24(6) . . y
N3 Ba1 O21 67.74(6) . . y
O50 Ba1 O21 85.56(6) . . y
O11 Ba1 N5 88.29(6) . . y
N3 Ba1 N5 84.21(7) . . y
O50 Ba1 N5 135.63(7) . . y
O21 Ba1 N5 137.80(6) . . y
O11 Ba1 N30 70.62(6) . . y
N3 Ba1 N30 111.66(7) . . y
O50 Ba1 N30 120.97(7) . . y
O21 Ba1 N30 77.42(6) . . y
N5 Ba1 N30 85.07(7) . . y
O11 Ba1 O22 73.33(6) . . y
N3 Ba1 O22 114.72(6) . . y
O50 Ba1 O22 64.84(6) . . y
O21 Ba1 O22 47.07(6) . . y
N5 Ba1 O22 146.23(6) . . y
N30 Ba1 O22 62.35(6) . . y
O11 Ba1 N4 118.65(6) . . y
N3 Ba1 N4 59.73(7) . . y
O50 Ba1 N4 164.16(7) . . y
O21 Ba1 N4 78.65(6) . . y
N5 Ba1 N4 59.76(6) . . y
N30 Ba1 N4 56.88(7) . . y
O22 Ba1 N4 104.28(6) . . y
O11 Ba1 N6 64.22(6) . . y
N3 Ba1 N6 108.76(6) . . y
O50 Ba1 N6 79.09(6) . . y
O21 Ba1 N6 161.43(6) . . y
N5 Ba1 N6 56.54(6) . . y
N30 Ba1 N6 119.56(7) . . y
O22 Ba1 N6 131.30(6) . . y
N4 Ba1 N6 116.14(6) . . y
O11 Ba1 N1 121.51(6) . . y
N3 Ba1 N1 55.30(6) . . y
O50 Ba1 N1 72.03(6) . . y
O21 Ba1 N1 99.75(6) . . y
N5 Ba1 N1 88.20(6) . . y
N30 Ba1 N1 165.99(6) . . y
O22 Ba1 N1 125.54(6) . . y
N4 Ba1 N1 109.15(6) . . y
N6 Ba1 N1 65.65(6) . . y
O11 Ba1 Cl2 96.94(4) . . y
N3 Ba1 Cl2 91.02(5) . . y
O50 Ba1 Cl2 76.37(5) . . y
O21 Ba1 Cl2 23.30(4) . . y
N5 Ba1 Cl2 146.63(5) . . y
N30 Ba1 Cl2 66.06(5) . . y
O22 Ba1 Cl2 24.00(4) . . y
N4 Ba1 Cl2 89.40(5) . . y
N6 Ba1 Cl2 153.06(4) . . y
N1 Ba1 Cl2 115.91(4) . . y
O31 Ba2 O50 72.48(7) . . y
O31 Ba2 O41 125.33(6) . . y
O50 Ba2 O41 87.24(7) . . y
O31 Ba2 N8 167.66(7) . . y
O50 Ba2 N8 116.39(7) . . y
O41 Ba2 N8 65.45(6) . . y
O31 Ba2 N10 83.53(7) . . y
O50 Ba2 N10 136.69(7) . . y
O41 Ba2 N10 135.52(6) . . y
N8 Ba2 N10 84.20(7) . . y
O31 Ba2 N2 63.90(6) . . y
O50 Ba2 N2 79.62(7) . . y
O41 Ba2 N2 160.70(6) . . y
N8 Ba2 N2 107.97(6) . . y
N10 Ba2 N2 57.34(6) . . y
O31 Ba2 N40 69.56(6) . . y
O50 Ba2 N40 117.83(7) . . y
O41 Ba2 N40 77.22(6) . . y
N8 Ba2 N40 110.51(7) . . y
N10 Ba2 N40 84.67(6) . . y
N2 Ba2 N40 121.46(7) . . y
O31 Ba2 N9 113.91(6) . . y
O50 Ba2 N9 163.96(7) . . y
O41 Ba2 N9 77.09(6) . . y
N8 Ba2 N9 60.06(6) . . y
N10 Ba2 N9 59.31(6) . . y
N2 Ba2 N9 116.41(6) . . y
N40 Ba2 N9 55.62(6) . . y
O31 Ba2 O42 79.52(6) . . y
O50 Ba2 O42 65.16(6) . . y
O41 Ba2 O42 46.20(5) . . y
N8 Ba2 O42 111.64(6) . . y
N10 Ba2 O42 145.17(6) . . y
N2 Ba2 O42 135.46(6) . . y
N40 Ba2 O42 60.94(6) . . y
N9 Ba2 O42 100.73(6) . . y
O31 Ba2 N7 123.80(6) . . y
O50 Ba2 N7 73.56(6) . . y
O41 Ba2 N7 95.91(6) . . y
N8 Ba2 N7 55.43(6) . . y
N10 Ba2 N7 92.05(6) . . y
N2 Ba2 N7 66.92(6) . . y
N40 Ba2 N7 165.88(6) . . y
N9 Ba2 N7 111.08(6) . . y
O42 Ba2 N7 122.65(6) . . y
O31 Ba2 Cl4 102.51(5) . . y
O50 Ba2 Cl4 78.03(5) . . y
O41 Ba2 Cl4 22.82(4) . . y
N8 Ba2 Cl4 88.17(5) . . y
N10 Ba2 Cl4 143.56(5) . . y
N2 Ba2 Cl4 156.63(5) . . y
N40 Ba2 Cl4 64.85(5) . . y
N9 Ba2 Cl4 86.11(4) . . y
O42 Ba2 Cl4 23.73(4) . . y
N7 Ba2 Cl4 112.51(4) . . y
N2 N1 C5 119.2(2) . . ?
N2 N1 Ba1 125.49(16) . . ?
C5 N1 Ba1 113.27(17) . . ?
C2 N2 N1 119.4(2) . . ?
C2 N2 Ba2 117.98(17) . . ?
N1 N2 Ba2 120.56(16) . . ?
N2 C2 C3 123.3(3) . . ?
N2 C2 C21 118.2(2) . . ?
C3 C2 C21 118.6(3) . . ?
C4 C3 C2 117.2(3) . . ?
C3 C4 C5 117.8(3) . . ?
N1 C5 C4 122.9(3) . . ?
N1 C5 C6 118.2(2) . . ?
C4 C5 C6 119.0(3) . . ?
N3 C6 C5 122.3(3) . . ?
C6 N3 C7 116.5(2) . . ?
C6 N3 Ba1 127.53(19) . . ?
C7 N3 Ba1 114.84(17) . . ?
N3 C7 C8 107.9(2) . . ?
N4 C8 C7 112.1(2) . . ?
C30 N4 C9 109.4(2) . . ?
C30 N4 C8 107.9(2) . . ?
C9 N4 C8 110.9(2) . . ?
C30 N4 Ba1 106.76(16) . . ?
C9 N4 Ba1 109.31(16) . . ?
C8 N4 Ba1 112.37(16) . . ?
N4 C9 C10 113.4(2) . . ?
N5 C10 C9 111.7(2) . . ?
C11 N5 C10 116.9(2) . . ?
C11 N5 Ba1 123.07(19) . . ?
C10 N5 Ba1 120.06(17) . . ?
N5 C11 C12 123.0(3) . . ?
N7 N6 C12 119.6(2) . . ?
N7 N6 Ba1 120.58(16) . . ?
C12 N6 Ba1 116.54(17) . . ?
N6 N7 C15 118.9(2) . . ?
N6 N7 Ba2 124.32(16) . . ?
C15 N7 Ba2 115.56(17) . . ?
N6 C12 C13 122.9(3) . . ?
N6 C12 C11 117.6(2) . . ?
C13 C12 C11 119.4(3) . . ?
C14 C13 C12 117.4(3) . . ?
C13 C14 C15 117.6(3) . . ?
N7 C15 C14 123.3(3) . . ?
N7 C15 C16 117.8(2) . . ?
C14 C15 C16 118.8(3) . . ?
N8 C16 C15 123.3(3) . . ?
C16 N8 C17 117.5(2) . . ?
C16 N8 Ba2 127.08(19) . . ?
C17 N8 Ba2 115.37(16) . . ?
N8 C17 C18 108.8(2) . . ?
N9 C18 C17 112.6(2) . . ?
C40 N9 C19 109.3(2) . . ?
C40 N9 C18 108.7(2) . . ?
C19 N9 C18 111.1(2) . . ?
C40 N9 Ba2 107.76(16) . . ?
C19 N9 Ba2 108.49(15) . . ?
C18 N9 Ba2 111.46(16) . . ?
N9 C19 C20 113.6(2) . . ?
N10 C20 C19 111.2(2) . . ?
C21 N10 C20 115.6(2) . . ?
C21 N10 Ba2 122.36(19) . . ?
C20 N10 Ba2 122.06(17) . . ?
N10 C21 C2 123.1(3) . . ?
N4 C30 C31 114.3(2) . . ?
N30 C31 C32 122.3(3) . . ?
N30 C31 C30 118.6(2) . . ?
C32 C31 C30 119.0(3) . . ?
C33 C32 C31 119.4(3) . . ?
C34 C33 C32 118.4(3) . . ?
C33 C34 C35 119.0(3) . . ?
N30 C35 C34 123.3(3) . . ?
C31 N30 C35 117.5(3) . . ?
C31 N30 Ba1 118.66(19) . . ?
C35 N30 Ba1 122.74(19) . . ?
N9 C40 C41 113.0(2) . . ?
N40 C41 C42 122.2(3) . . ?
N40 C41 C40 117.8(2) . . ?
C42 C41 C40 120.0(3) . . ?
C43 C42 C41 119.8(3) . . ?
C44 C43 C42 118.4(3) . . ?
C43 C44 C45 118.7(3) . . ?
N40 C45 C44 123.5(3) . . ?
C41 N40 C45 117.3(2) . . ?
C41 N40 Ba2 119.62(18) . . ?
C45 N40 Ba2 122.27(19) . . ?
Ba2 O50 Ba1 122.47(8) . . ?
O12 Cl1 O13 111.06(15) . . ?
O12 Cl1 O14 109.83(15) . . ?
O13 Cl1 O14 108.69(15) . . ?
O12 Cl1 O11 108.84(13) . . ?
O13 Cl1 O11 109.82(14) . . ?
O14 Cl1 O11 108.57(13) . . ?
Cl1 O11 Ba1 145.17(12) . . ?
O24 Cl2 O23 109.69(14) . . ?
O24 Cl2 O22 110.31(14) . . ?
O23 Cl2 O22 109.95(13) . . ?
O24 Cl2 O21 109.26(13) . . ?
O23 Cl2 O21 109.97(13) . . ?
O22 Cl2 O21 107.63(12) . . ?
O24 Cl2 Ba1 117.46(10) . . ?
O23 Cl2 Ba1 132.65(10) . . ?
O22 Cl2 Ba1 57.62(8) . . ?
O21 Cl2 Ba1 50.72(8) . . ?
Cl2 O21 Ba1 105.99(11) . . ?
Cl2 O22 Ba1 98.39(10) . . ?
O32 Cl3 O34 112.44(17) . . ?
O32 Cl3 O33 109.28(15) . . ?
O34 Cl3 O33 107.58(17) . . ?
O32 Cl3 O31 109.20(14) . . ?
O34 Cl3 O31 108.86(14) . . ?
O33 Cl3 O31 109.45(14) . . ?
Cl3 O31 Ba2 143.75(13) . . ?
O44 Cl4 O43 109.88(14) . . ?
O44 Cl4 O42 110.56(14) . . ?
O43 Cl4 O42 110.44(14) . . ?
O44 Cl4 O41 109.58(13) . . ?
O43 Cl4 O41 108.66(13) . . ?
O42 Cl4 O41 107.67(13) . . ?
O44 Cl4 Ba2 134.62(10) . . ?
O43 Cl4 Ba2 114.98(10) . . ?
O42 Cl4 Ba2 59.48(9) . . ?
O41 Cl4 Ba2 49.30(8) . . ?
Cl4 O41 Ba2 107.87(10) . . ?
Cl4 O42 Ba2 96.79(10) . . ?

loop_
_geom_bond_atom_site_label_1
_geom_bond_atom_site_label_2
_geom_bond_distance
_geom_bond_site_symmetry_2
_geom_bond_publ_flag
Ba1 O11 2.817(2) . y
Ba1 N3 2.818(2) . y
Ba1 O50 2.841(2) . y
Ba1 O21 2.842(2) . y
Ba1 N5 2.891(2) . y
Ba1 N30 2.980(2) . y
Ba1 O22 3.013(2) . y
Ba1 N4 3.024(2) . y
Ba1 N6 3.038(2) . y
Ba1 N1 3.176(2) . y
Ba1 Cl2 3.5292(7) . y
Ba2 O31 2.762(2) . y
Ba2 O50 2.813(2) . y
Ba2 O41 2.845(2) . y
Ba2 N8 2.847(2) . y
Ba2 N10 2.875(2) . y
Ba2 N2 2.984(2) . y
Ba2 N40 3.005(2) . y
Ba2 N9 3.044(2) . y
Ba2 O42 3.098(2) . y
Ba2 N7 3.153(2) . y
Ba2 Cl4 3.5711(7) . y
N1 N2 1.342(3) . ?
N1 C5 1.344(4) . ?
N2 C2 1.340(4) . ?
C2 C3 1.395(4) . ?
C2 C21 1.481(4) . ?
C3 C4 1.368(4) . ?
C4 C5 1.395(4) . ?
C5 C6 1.481(4) . ?
C6 N3 1.265(4) . ?
N3 C7 1.468(4) . ?
C7 C8 1.519(4) . ?
C8 N4 1.485(4) . ?
N4 C30 1.473(4) . ?
N4 C9 1.476(4) . ?
C9 C10 1.511(4) . ?
C10 N5 1.471(4) . ?
N5 C11 1.263(4) . ?
C11 C12 1.481(4) . ?
N6 N7 1.344(3) . ?
N6 C12 1.346(4) . ?
N7 C15 1.347(4) . ?
C12 C13 1.396(4) . ?
C13 C14 1.372(4) . ?
C14 C15 1.391(4) . ?
C15 C16 1.475(4) . ?
C16 N8 1.260(4) . ?
N8 C17 1.472(4) . ?
C17 C18 1.519(4) . ?
C18 N9 1.489(4) . ?
N9 C40 1.476(3) . ?
N9 C19 1.482(4) . ?
C19 C20 1.517(4) . ?
C20 N10 1.476(4) . ?
N10 C21 1.263(4) . ?
C30 C31 1.503(4) . ?
C31 N30 1.341(4) . ?
C31 C32 1.399(4) . ?
C32 C33 1.386(5) . ?
C33 C34 1.382(5) . ?
C34 C35 1.386(4) . ?
C35 N30 1.350(4) . ?
C40 C41 1.509(4) . ?
C41 N40 1.345(4) . ?
C41 C42 1.390(4) . ?
C42 C43 1.384(4) . ?
C43 C44 1.379(5) . ?
C44 C45 1.388(4) . ?
C45 N40 1.346(4) . ?
Cl1 O12 1.430(2) . ?
Cl1 O13 1.438(2) . ?
Cl1 O14 1.445(2) . ?
Cl1 O11 1.451(2) . ?
Cl2 O24 1.436(2) . ?
Cl2 O23 1.437(2) . ?
Cl2 O22 1.451(2) . ?
Cl2 O21 1.452(2) . ?
Cl3 O32 1.423(2) . ?
Cl3 O34 1.432(3) . ?
Cl3 O33 1.446(2) . ?
Cl3 O31 1.455(2) . ?
Cl4 O44 1.428(2) . ?
Cl4 O43 1.437(2) . ?
Cl4 O42 1.447(2) . ?
Cl4 O41 1.455(2) . ?

loop_
_geom_torsion_atom_site_label_1
_geom_torsion_atom_site_label_2
_geom_torsion_atom_site_label_3
_geom_torsion_atom_site_label_4
_geom_torsion
_geom_torsion_site_symmetry_1
_geom_torsion_site_symmetry_2
_geom_torsion_site_symmetry_3
_geom_torsion_site_symmetry_4
_geom_torsion_publ_flag
O11 Ba1 N1 N2 -7.9(2) . . . . ?
N3 Ba1 N1 N2 -179.0(2) . . . . ?
O50 Ba1 N1 N2 44.89(19) . . . . ?
O21 Ba1 N1 N2 126.94(19) . . . . ?
N5 Ba1 N1 N2 -94.8(2) . . . . ?
N30 Ba1 N1 N2 -156.0(2) . . . . ?
O22 Ba1 N1 N2 83.5(2) . . . . ?
N4 Ba1 N1 N2 -151.78(19) . . . . ?
N6 Ba1 N1 N2 -41.00(19) . . . . ?
Cl2 Ba1 N1 N2 109.23(19) . . . . ?
O11 Ba1 N1 C5 155.82(17) . . . . ?
N3 Ba1 N1 C5 -15.28(17) . . . . ?
O50 Ba1 N1 C5 -151.43(19) . . . . ?
O21 Ba1 N1 C5 -69.38(19) . . . . ?
N5 Ba1 N1 C5 68.93(18) . . . . ?
N30 Ba1 N1 C5 7.7(4) . . . . ?
O22 Ba1 N1 C5 -112.78(18) . . . . ?
N4 Ba1 N1 C5 11.90(19) . . . . ?
N6 Ba1 N1 C5 122.68(19) . . . . ?
Cl2 Ba1 N1 C5 -87.09(18) . . . . ?
C5 N1 N2 C2 -1.4(4) . . . . ?
Ba1 N1 N2 C2 161.42(19) . . . . ?
C5 N1 N2 Ba2 161.96(19) . . . . ?
Ba1 N1 N2 Ba2 -35.2(2) . . . . ?
O31 Ba2 N2 C2 91.5(2) . . . . ?
O50 Ba2 N2 C2 167.0(2) . . . . ?
O41 Ba2 N2 C2 -145.2(2) . . . . ?
N8 Ba2 N2 C2 -78.5(2) . . . . ?
N10 Ba2 N2 C2 -7.98(18) . . . . ?
N40 Ba2 N2 C2 50.6(2) . . . . ?
N9 Ba2 N2 C2 -13.6(2) . . . . ?
O42 Ba2 N2 C2 129.64(19) . . . . ?
N7 Ba2 N2 C2 -116.6(2) . . . . ?
Cl4 Ba2 N2 C2 149.80(16) . . . . ?
O31 Ba2 N2 N1 -72.04(18) . . . . ?
O50 Ba2 N2 N1 3.42(18) . . . . ?
O41 Ba2 N2 N1 51.3(3) . . . . ?
N8 Ba2 N2 N1 117.98(18) . . . . ?
N10 Ba2 N2 N1 -171.5(2) . . . . ?
N40 Ba2 N2 N1 -112.96(18) . . . . ?
N9 Ba2 N2 N1 -177.15(17) . . . . ?
O42 Ba2 N2 N1 -33.9(2) . . . . ?
N7 Ba2 N2 N1 79.85(19) . . . . ?
Cl4 Ba2 N2 N1 -13.8(3) . . . . ?
N1 N2 C2 C3 -3.0(4) . . . . ?
Ba2 N2 C2 C3 -166.7(2) . . . . ?
N1 N2 C2 C21 175.7(2) . . . . ?
Ba2 N2 C2 C21 12.0(3) . . . . ?
N2 C2 C3 C4 4.3(5) . . . . ?
C21 C2 C3 C4 -174.4(3) . . . . ?
C2 C3 C4 C5 -1.3(4) . . . . ?
N2 N1 C5 C4 4.3(4) . . . . ?
Ba1 N1 C5 C4 -160.5(2) . . . . ?
N2 N1 C5 C6 -176.3(2) . . . . ?
Ba1 N1 C5 C6 18.9(3) . . . . ?
C3 C4 C5 N1 -2.9(4) . . . . ?
C3 C4 C5 C6 177.7(3) . . . . ?
N1 C5 C6 N3 -9.6(4) . . . . ?
C4 C5 C6 N3 169.9(3) . . . . ?
C5 C6 N3 C7 -176.1(2) . . . . ?
C5 C6 N3 Ba1 -8.7(4) . . . . ?
O11 Ba1 N3 C6 -57.0(6) . . . . ?
O50 Ba1 N3 C6 58.0(2) . . . . ?
O21 Ba1 N3 C6 132.7(2) . . . . ?
N5 Ba1 N3 C6 -79.5(2) . . . . ?
N30 Ba1 N3 C6 -161.8(2) . . . . ?
O22 Ba1 N3 C6 129.7(2) . . . . ?
N4 Ba1 N3 C6 -137.7(2) . . . . ?
N6 Ba1 N3 C6 -27.8(2) . . . . ?
N1 Ba1 N3 C6 12.3(2) . . . . ?
Cl2 Ba1 N3 C6 133.6(2) . . . . ?
O11 Ba1 N3 C7 110.6(4) . . . . ?
O50 Ba1 N3 C7 -134.44(17) . . . . ?
O21 Ba1 N3 C7 -59.70(18) . . . . ?
N5 Ba1 N3 C7 88.08(18) . . . . ?
N30 Ba1 N3 C7 5.73(19) . . . . ?
O22 Ba1 N3 C7 -62.74(19) . . . . ?
N4 Ba1 N3 C7 29.88(17) . . . . ?
N6 Ba1 N3 C7 139.79(17) . . . . ?
N1 Ba1 N3 C7 179.9(2) . . . . ?
Cl2 Ba1 N3 C7 -58.82(18) . . . . ?
C6 N3 C7 C8 108.1(3) . . . . ?
Ba1 N3 C7 C8 -60.9(2) . . . . ?
N3 C7 C8 N4 62.9(3) . . . . ?
C7 C8 N4 C30 83.3(3) . . . . ?
C7 C8 N4 C9 -156.8(2) . . . . ?
C7 C8 N4 Ba1 -34.1(3) . . . . ?
O11 Ba1 N4 C30 74.08(18) . . . . ?
N3 Ba1 N4 C30 -115.04(18) . . . . ?
O50 Ba1 N4 C30 -49.3(3) . . . . ?
O21 Ba1 N4 C30 -44.33(17) . . . . ?
N5 Ba1 N4 C30 143.12(19) . . . . ?
N30 Ba1 N4 C30 37.95(16) . . . . ?
O22 Ba1 N4 C30 -4.50(18) . . . . ?
N6 Ba1 N4 C30 147.58(16) . . . . ?
N1 Ba1 N4 C30 -140.82(17) . . . . ?
Cl2 Ba1 N4 C30 -23.51(17) . . . . ?
O11 Ba1 N4 C9 -44.21(19) . . . . ?
N3 Ba1 N4 C9 126.67(19) . . . . ?
O50 Ba1 N4 C9 -167.5(2) . . . . ?
O21 Ba1 N4 C9 -162.62(18) . . . . ?
N5 Ba1 N4 C9 24.83(16) . . . . ?
N30 Ba1 N4 C9 -80.34(18) . . . . ?
O22 Ba1 N4 C9 -122.79(17) . . . . ?
N6 Ba1 N4 C9 29.29(19) . . . . ?
N1 Ba1 N4 C9 100.89(18) . . . . ?
Cl2 Ba1 N4 C9 -141.80(17) . . . . ?
O11 Ba1 N4 C8 -167.84(16) . . . . ?
N3 Ba1 N4 C8 3.04(16) . . . . ?
O50 Ba1 N4 C8 68.8(3) . . . . ?
O21 Ba1 N4 C8 73.75(17) . . . . ?
N5 Ba1 N4 C8 -98.80(18) . . . . ?
N30 Ba1 N4 C8 156.0(2) . . . . ?
O22 Ba1 N4 C8 113.58(17) . . . . ?
N6 Ba1 N4 C8 -94.34(18) . . . . ?
N1 Ba1 N4 C8 -22.74(18) . . . . ?
Cl2 Ba1 N4 C8 94.57(17) . . . . ?
C30 N4 C9 C10 -169.7(2) . . . . ?
C8 N4 C9 C10 71.3(3) . . . . ?
Ba1 N4 C9 C10 -53.1(3) . . . . ?
N4 C9 C10 N5 57.6(3) . . . . ?
C9 C10 N5 C11 149.9(3) . . . . ?
C9 C10 N5 Ba1 -30.5(3) . . . . ?
O11 Ba1 N5 C11 -52.4(2) . . . . ?
N3 Ba1 N5 C11 124.5(2) . . . . ?
O50 Ba1 N5 C11 7.5(3) . . . . ?
O21 Ba1 N5 C11 171.8(2) . . . . ?
N30 Ba1 N5 C11 -123.1(2) . . . . ?
O22 Ba1 N5 C11 -108.3(2) . . . . ?
N4 Ba1 N5 C11 -177.3(3) . . . . ?
N6 Ba1 N5 C11 7.5(2) . . . . ?
N1 Ba1 N5 C11 69.2(2) . . . . ?
Cl2 Ba1 N5 C11 -152.47(19) . . . . ?
O11 Ba1 N5 C10 128.0(2) . . . . ?
N3 Ba1 N5 C10 -55.1(2) . . . . ?
O50 Ba1 N5 C10 -172.13(18) . . . . ?
O21 Ba1 N5 C10 -7.8(2) . . . . ?
N30 Ba1 N5 C10 57.3(2) . . . . ?
O22 Ba1 N5 C10 72.1(2) . . . . ?
N4 Ba1 N5 C10 3.07(19) . . . . ?
N6 Ba1 N5 C10 -172.1(2) . . . . ?
N1 Ba1 N5 C10 -110.4(2) . . . . ?
Cl2 Ba1 N5 C10 27.9(2) . . . . ?
C10 N5 C11 C12 179.1(3) . . . . ?
Ba1 N5 C11 C12 -0.5(4) . . . . ?
O11 Ba1 N6 N7 -67.90(18) . . . . ?
N3 Ba1 N6 N7 116.48(18) . . . . ?
O50 Ba1 N6 N7 5.86(18) . . . . ?
O21 Ba1 N6 N7 40.7(3) . . . . ?
N5 Ba1 N6 N7 -174.1(2) . . . . ?
N30 Ba1 N6 N7 -113.68(18) . . . . ?
O22 Ba1 N6 N7 -35.9(2) . . . . ?
N4 Ba1 N6 N7 -178.76(17) . . . . ?
N1 Ba1 N6 N7 80.93(19) . . . . ?
Cl2 Ba1 N6 N7 -18.7(3) . . . . ?
O11 Ba1 N6 C12 91.7(2) . . . . ?
N3 Ba1 N6 C12 -83.9(2) . . . . ?
O50 Ba1 N6 C12 165.5(2) . . . . ?
O21 Ba1 N6 C12 -159.72(19) . . . . ?
N5 Ba1 N6 C12 -14.52(18) . . . . ?
N30 Ba1 N6 C12 45.9(2) . . . . ?
O22 Ba1 N6 C12 123.69(18) . . . . ?
N4 Ba1 N6 C12 -19.1(2) . . . . ?
N1 Ba1 N6 C12 -119.5(2) . . . . ?
Cl2 Ba1 N6 C12 140.87(16) . . . . ?
C12 N6 N7 C15 -3.1(4) . . . . ?
Ba1 N6 N7 C15 155.91(19) . . . . ?
C12 N6 N7 Ba2 163.74(18) . . . . ?
Ba1 N6 N7 Ba2 -37.3(2) . . . . ?
O31 Ba2 N7 N6 -9.2(2) . . . . ?
O50 Ba2 N7 N6 45.72(19) . . . . ?
O41 Ba2 N7 N6 131.08(19) . . . . ?
N8 Ba2 N7 N6 -174.3(2) . . . . ?
N10 Ba2 N7 N6 -92.75(19) . . . . ?
N2 Ba2 N7 N6 -39.78(18) . . . . ?
N40 Ba2 N7 N6 -168.9(2) . . . . ?
N9 Ba2 N7 N6 -150.50(18) . . . . ?
O42 Ba2 N7 N6 90.55(19) . . . . ?
Cl4 Ba2 N7 N6 114.85(18) . . . . ?
O31 Ba2 N7 C15 158.05(17) . . . . ?
O50 Ba2 N7 C15 -147.1(2) . . . . ?
O41 Ba2 N7 C15 -61.70(19) . . . . ?
N8 Ba2 N7 C15 -7.05(17) . . . . ?
N10 Ba2 N7 C15 74.47(19) . . . . ?
N2 Ba2 N7 C15 127.4(2) . . . . ?
N40 Ba2 N7 C15 -1.7(4) . . . . ?
N9 Ba2 N7 C15 16.7(2) . . . . ?
O42 Ba2 N7 C15 -102.23(19) . . . . ?
Cl4 Ba2 N7 C15 -77.93(19) . . . . ?
N7 N6 C12 C13 2.7(4) . . . . ?
Ba1 N6 C12 C13 -157.2(2) . . . . ?
N7 N6 C12 C11 -179.2(2) . . . . ?
Ba1 N6 C12 C11 21.0(3) . . . . ?
N5 C11 C12 N6 -14.9(4) . . . . ?
N5 C11 C12 C13 163.3(3) . . . . ?
N6 C12 C13 C14 0.7(4) . . . . ?
C11 C12 C13 C14 -177.5(3) . . . . ?
C12 C13 C14 C15 -3.3(4) . . . . ?
N6 N7 C15 C14 0.3(4) . . . . ?
Ba2 N7 C15 C14 -167.7(2) . . . . ?
N6 N7 C15 C16 178.0(2) . . . . ?
Ba2 N7 C15 C16 10.1(3) . . . . ?
C13 C14 C15 N7 3.0(4) . . . . ?
C13 C14 C15 C16 -174.7(3) . . . . ?
N7 C15 C16 N8 -7.3(4) . . . . ?
C14 C15 C16 N8 170.5(3) . . . . ?
C15 C16 N8 C17 -177.0(2) . . . . ?
C15 C16 N8 Ba2 -0.5(4) . . . . ?
O31 Ba2 N8 C16 -86.8(4) . . . . ?
O50 Ba2 N8 C16 47.3(3) . . . . ?
O41 Ba2 N8 C16 120.7(2) . . . . ?
N10 Ba2 N8 C16 -92.7(2) . . . . ?
N2 Ba2 N8 C16 -39.8(2) . . . . ?
N40 Ba2 N8 C16 -174.8(2) . . . . ?
N9 Ba2 N8 C16 -150.4(3) . . . . ?
O42 Ba2 N8 C16 119.4(2) . . . . ?
N7 Ba2 N8 C16 3.8(2) . . . . ?
Cl4 Ba2 N8 C16 123.0(2) . . . . ?
O31 Ba2 N8 C17 89.8(3) . . . . ?
O50 Ba2 N8 C17 -136.11(18) . . . . ?
O41 Ba2 N8 C17 -62.71(18) . . . . ?
N10 Ba2 N8 C17 83.89(19) . . . . ?
N2 Ba2 N8 C17 136.79(18) . . . . ?
N40 Ba2 N8 C17 1.8(2) . . . . ?
N9 Ba2 N8 C17 26.13(17) . . . . ?
O42 Ba2 N8 C17 -64.03(19) . . . . ?
N7 Ba2 N8 C17 -179.6(2) . . . . ?
Cl4 Ba2 N8 C17 -60.43(18) . . . . ?
C16 N8 C17 C18 119.7(3) . . . . ?
Ba2 N8 C17 C18 -57.2(3) . . . . ?
N8 C17 C18 N9 63.8(3) . . . . ?
C17 C18 N9 C40 80.9(3) . . . . ?
C17 C18 N9 C19 -158.8(2) . . . . ?
C17 C18 N9 Ba2 -37.7(3) . . . . ?
O31 Ba2 N9 C40 79.47(17) . . . . ?
O50 Ba2 N9 C40 -31.0(3) . . . . ?
O41 Ba2 N9 C40 -43.71(16) . . . . ?
N8 Ba2 N9 C40 -112.62(18) . . . . ?
N10 Ba2 N9 C40 145.48(18) . . . . ?
N2 Ba2 N9 C40 150.98(16) . . . . ?
N40 Ba2 N9 C40 39.50(16) . . . . ?
O42 Ba2 N9 C40 -3.72(17) . . . . ?
N7 Ba2 N9 C40 -135.14(16) . . . . ?
Cl4 Ba2 N9 C40 -22.49(16) . . . . ?
O31 Ba2 N9 C19 -38.77(18) . . . . ?
O50 Ba2 N9 C19 -149.3(2) . . . . ?
O41 Ba2 N9 C19 -161.96(17) . . . . ?
N8 Ba2 N9 C19 129.14(18) . . . . ?
N10 Ba2 N9 C19 27.24(16) . . . . ?
N2 Ba2 N9 C19 32.74(18) . . . . ?
N40 Ba2 N9 C19 -78.74(17) . . . . ?
O42 Ba2 N9 C19 -121.96(16) . . . . ?
N7 Ba2 N9 C19 106.62(16) . . . . ?
Cl4 Ba2 N9 C19 -140.74(16) . . . . ?
O31 Ba2 N9 C18 -161.35(17) . . . . ?
O50 Ba2 N9 C18 88.1(3) . . . . ?
O41 Ba2 N9 C18 75.47(17) . . . . ?
N8 Ba2 N9 C18 6.56(16) . . . . ?
N10 Ba2 N9 C18 -95.34(18) . . . . ?
N2 Ba2 N9 C18 -89.84(18) . . . . ?
N40 Ba2 N9 C18 158.7(2) . . . . ?
O42 Ba2 N9 C18 115.46(17) . . . . ?
N7 Ba2 N9 C18 -15.95(19) . . . . ?
Cl4 Ba2 N9 C18 96.69(17) . . . . ?
C40 N9 C19 C20 -171.8(2) . . . . ?
C18 N9 C19 C20 68.2(3) . . . . ?
Ba2 N9 C19 C20 -54.6(2) . . . . ?
N9 C19 C20 N10 55.3(3) . . . . ?
C19 C20 N10 C21 155.9(3) . . . . ?
C19 C20 N10 Ba2 -25.6(3) . . . . ?
O31 Ba2 N10 C21 -59.6(2) . . . . ?
O50 Ba2 N10 C21 -3.8(3) . . . . ?
O41 Ba2 N10 C21 164.8(2) . . . . ?
N8 Ba2 N10 C21 119.2(2) . . . . ?
N2 Ba2 N10 C21 3.5(2) . . . . ?
N40 Ba2 N10 C21 -129.5(2) . . . . ?
N9 Ba2 N10 C21 177.6(2) . . . . ?
O42 Ba2 N10 C21 -120.6(2) . . . . ?
N7 Ba2 N10 C21 64.2(2) . . . . ?
Cl4 Ba2 N10 C21 -161.87(18) . . . . ?
O31 Ba2 N10 C20 122.0(2) . . . . ?
O50 Ba2 N10 C20 177.84(18) . . . . ?
O41 Ba2 N10 C20 -13.6(2) . . . . ?
N8 Ba2 N10 C20 -59.2(2) . . . . ?
N2 Ba2 N10 C20 -174.9(2) . . . . ?
N40 Ba2 N10 C20 52.1(2) . . . . ?
N9 Ba2 N10 C20 -0.77(19) . . . . ?
O42 Ba2 N10 C20 61.0(2) . . . . ?
N7 Ba2 N10 C20 -114.2(2) . . . . ?
Cl4 Ba2 N10 C20 19.7(2) . . . . ?
C20 N10 C21 C2 179.3(3) . . . . ?
Ba2 N10 C21 C2 0.8(4) . . . . ?
N2 C2 C21 N10 -9.1(4) . . . . ?
C3 C2 C21 N10 169.7(3) . . . . ?
C9 N4 C30 C31 63.1(3) . . . . ?
C8 N4 C30 C31 -176.1(2) . . . . ?
Ba1 N4 C30 C31 -55.1(3) . . . . ?
N4 C30 C31 N30 35.5(4) . . . . ?
N4 C30 C31 C32 -148.0(3) . . . . ?
N30 C31 C32 C33 2.2(5) . . . . ?
C30 C31 C32 C33 -174.2(3) . . . . ?
C31 C32 C33 C34 -1.5(5) . . . . ?
C32 C33 C34 C35 0.0(5) . . . . ?
C33 C34 C35 N30 0.8(5) . . . . ?
C32 C31 N30 C35 -1.4(4) . . . . ?
C30 C31 N30 C35 175.0(3) . . . . ?
C32 C31 N30 Ba1 -169.9(2) . . . . ?
C30 C31 N30 Ba1 6.5(3) . . . . ?
C34 C35 N30 C31 -0.2(4) . . . . ?
C34 C35 N30 Ba1 167.8(2) . . . . ?
O11 Ba1 N30 C31 -171.1(2) . . . . ?
N3 Ba1 N30 C31 0.6(2) . . . . ?
O50 Ba1 N30 C31 137.1(2) . . . . ?
O21 Ba1 N30 C31 60.2(2) . . . . ?
N5 Ba1 N30 C31 -81.2(2) . . . . ?
O22 Ba1 N30 C31 108.1(2) . . . . ?
N4 Ba1 N30 C31 -24.34(19) . . . . ?
N6 Ba1 N30 C31 -127.9(2) . . . . ?
N1 Ba1 N30 C31 -19.6(4) . . . . ?
Cl2 Ba1 N30 C31 81.7(2) . . . . ?
O11 Ba1 N30 C35 21.0(2) . . . . ?
N3 Ba1 N30 C35 -167.3(2) . . . . ?
O50 Ba1 N30 C35 -30.7(2) . . . . ?
O21 Ba1 N30 C35 -107.7(2) . . . . ?
N5 Ba1 N30 C35 111.0(2) . . . . ?
O22 Ba1 N30 C35 -59.8(2) . . . . ?
N4 Ba1 N30 C35 167.8(2) . . . . ?
N6 Ba1 N30 C35 64.2(2) . . . . ?
N1 Ba1 N30 C35 172.6(2) . . . . ?
Cl2 Ba1 N30 C35 -86.2(2) . . . . ?
C19 N9 C40 C41 61.4(3) . . . . ?
C18 N9 C40 C41 -177.2(2) . . . . ?
Ba2 N9 C40 C41 -56.3(2) . . . . ?
N9 C40 C41 N40 34.8(3) . . . . ?
N9 C40 C41 C42 -146.6(3) . . . . ?
N40 C41 C42 C43 1.6(4) . . . . ?
C40 C41 C42 C43 -176.9(3) . . . . ?
C41 C42 C43 C44 -1.8(4) . . . . ?
C42 C43 C44 C45 1.0(4) . . . . ?
C43 C44 C45 N40 0.1(5) . . . . ?
C42 C41 N40 C45 -0.5(4) . . . . ?
C40 C41 N40 C45 178.0(3) . . . . ?
C42 C41 N40 Ba2 -170.6(2) . . . . ?
C40 C41 N40 Ba2 7.9(3) . . . . ?
C44 C45 N40 C41 -0.3(4) . . . . ?
C44 C45 N40 Ba2 169.5(2) . . . . ?
O31 Ba2 N40 C41 -167.0(2) . . . . ?
O50 Ba2 N40 C41 137.04(19) . . . . ?
O41 Ba2 N40 C41 57.2(2) . . . . ?
N8 Ba2 N40 C41 -0.2(2) . . . . ?
N10 Ba2 N40 C41 -82.0(2) . . . . ?
N2 Ba2 N40 C41 -128.13(19) . . . . ?
N9 Ba2 N40 C41 -25.82(18) . . . . ?
O42 Ba2 N40 C41 103.8(2) . . . . ?
N7 Ba2 N40 C41 -4.9(4) . . . . ?
Cl4 Ba2 N40 C41 77.50(19) . . . . ?
O31 Ba2 N40 C45 23.4(2) . . . . ?
O50 Ba2 N40 C45 -32.5(2) . . . . ?
O41 Ba2 N40 C45 -112.4(2) . . . . ?
N8 Ba2 N40 C45 -169.8(2) . . . . ?
N10 Ba2 N40 C45 108.5(2) . . . . ?
N2 Ba2 N40 C45 62.3(2) . . . . ?
N9 Ba2 N40 C45 164.6(2) . . . . ?
O42 Ba2 N40 C45 -65.7(2) . . . . ?
N7 Ba2 N40 C45 -174.5(2) . . . . ?
Cl4 Ba2 N40 C45 -92.1(2) . . . . ?
O31 Ba2 O50 Ba1 97.51(11) . . . . ?
O41 Ba2 O50 Ba1 -134.01(11) . . . . ?
N8 Ba2 O50 Ba1 -73.23(12) . . . . ?
N10 Ba2 O50 Ba1 37.99(16) . . . . ?
N2 Ba2 O50 Ba1 31.79(10) . . . . ?
N40 Ba2 O50 Ba1 152.00(9) . . . . ?
N9 Ba2 O50 Ba1 -146.36(19) . . . . ?
O42 Ba2 O50 Ba1 -176.16(13) . . . . ?
N7 Ba2 O50 Ba1 -37.02(10) . . . . ?
Cl4 Ba2 O50 Ba1 -155.09(11) . . . . ?
O11 Ba1 O50 Ba2 96.31(11) . . . . ?
N3 Ba1 O50 Ba2 -75.91(12) . . . . ?
O21 Ba1 O50 Ba2 -139.49(11) . . . . ?
N5 Ba1 O50 Ba2 30.01(16) . . . . ?
N30 Ba1 O50 Ba2 148.05(9) . . . . ?
O22 Ba1 O50 Ba2 176.43(13) . . . . ?
N4 Ba1 O50 Ba2 -134.6(2) . . . . ?
N6 Ba1 O50 Ba2 30.01(10) . . . . ?
N1 Ba1 O50 Ba2 -37.73(9) . . . . ?
Cl2 Ba1 O50 Ba2 -161.19(11) . . . . ?
O12 Cl1 O11 Ba1 -111.5(2) . . . . ?
O13 Cl1 O11 Ba1 10.3(3) . . . . ?
O14 Cl1 O11 Ba1 129.0(2) . . . . ?
N3 Ba1 O11 Cl1 129.0(4) . . . . ?
O50 Ba1 O11 Cl1 11.3(2) . . . . ?
O21 Ba1 O11 Cl1 -61.4(2) . . . . ?
N5 Ba1 O11 Cl1 151.4(2) . . . . ?
N30 Ba1 O11 Cl1 -123.2(2) . . . . ?
O22 Ba1 O11 Cl1 -57.3(2) . . . . ?
N4 Ba1 O11 Cl1 -154.8(2) . . . . ?
N6 Ba1 O11 Cl1 98.2(2) . . . . ?
N1 Ba1 O11 Cl1 64.6(2) . . . . ?
Cl2 Ba1 O11 Cl1 -61.6(2) . . . . ?
O11 Ba1 Cl2 O24 -87.40(12) . . . . ?
N3 Ba1 Cl2 O24 91.10(12) . . . . ?
O50 Ba1 Cl2 O24 -155.61(13) . . . . ?
O21 Ba1 Cl2 O24 93.16(16) . . . . ?
N5 Ba1 Cl2 O24 10.09(15) . . . . ?
N30 Ba1 Cl2 O24 -22.22(12) . . . . ?
O22 Ba1 Cl2 O24 -97.67(15) . . . . ?
N4 Ba1 Cl2 O24 31.40(12) . . . . ?
N6 Ba1 Cl2 O24 -130.73(15) . . . . ?
N1 Ba1 Cl2 O24 142.47(12) . . . . ?
O11 Ba1 Cl2 O23 98.28(14) . . . . ?
N3 Ba1 Cl2 O23 -83.22(14) . . . . ?
O50 Ba1 Cl2 O23 30.06(14) . . . . ?
O21 Ba1 Cl2 O23 -81.16(17) . . . . ?
N5 Ba1 Cl2 O23 -164.23(15) . . . . ?
N30 Ba1 Cl2 O23 163.46(14) . . . . ?
O22 Ba1 Cl2 O23 88.00(17) . . . . ?
N4 Ba1 Cl2 O23 -142.93(14) . . . . ?
N6 Ba1 Cl2 O23 54.94(17) . . . . ?
N1 Ba1 Cl2 O23 -31.85(14) . . . . ?
O11 Ba1 Cl2 O22 10.28(11) . . . . ?
N3 Ba1 Cl2 O22 -171.22(11) . . . . ?
O50 Ba1 Cl2 O22 -57.94(12) . . . . ?
O21 Ba1 Cl2 O22 -169.16(16) . . . . ?
N5 Ba1 Cl2 O22 107.77(13) . . . . ?
N30 Ba1 Cl2 O22 75.46(12) . . . . ?
N4 Ba1 Cl2 O22 129.07(11) . . . . ?
N6 Ba1 Cl2 O22 -33.06(15) . . . . ?
N1 Ba1 Cl2 O22 -119.85(11) . . . . ?
O11 Ba1 Cl2 O21 179.44(12) . . . . ?
N3 Ba1 Cl2 O21 -2.06(12) . . . . ?
O50 Ba1 Cl2 O21 111.22(13) . . . . ?
N5 Ba1 Cl2 O21 -83.07(14) . . . . ?
N30 Ba1 Cl2 O21 -115.38(13) . . . . ?
O22 Ba1 Cl2 O21 169.16(16) . . . . ?
N4 Ba1 Cl2 O21 -61.77(12) . . . . ?
N6 Ba1 Cl2 O21 136.10(15) . . . . ?
N1 Ba1 Cl2 O21 49.31(12) . . . . ?
O24 Cl2 O21 Ba1 -110.20(13) . . . . ?
O23 Cl2 O21 Ba1 129.35(12) . . . . ?
O22 Cl2 O21 Ba1 9.59(14) . . . . ?
O11 Ba1 O21 Cl2 -0.65(14) . . . . ?
N3 Ba1 O21 Cl2 177.77(13) . . . . ?
O50 Ba1 O21 Cl2 -65.32(11) . . . . ?
N5 Ba1 O21 Cl2 125.63(11) . . . . ?
N30 Ba1 O21 Cl2 57.78(11) . . . . ?
O22 Ba1 O21 Cl2 -5.99(9) . . . . ?
N4 Ba1 O21 Cl2 116.03(12) . . . . ?
N6 Ba1 O21 Cl2 -99.5(2) . . . . ?
N1 Ba1 O21 Cl2 -136.21(11) . . . . ?
O24 Cl2 O22 Ba1 110.34(11) . . . . ?
O23 Cl2 O22 Ba1 -128.56(11) . . . . ?
O21 Cl2 O22 Ba1 -8.78(13) . . . . ?
O11 Ba1 O22 Cl2 -169.35(12) . . . . ?
N3 Ba1 O22 Cl2 9.67(13) . . . . ?
O50 Ba1 O22 Cl2 114.51(12) . . . . ?
O21 Ba1 O22 Cl2 5.83(9) . . . . ?
N5 Ba1 O22 Cl2 -109.58(13) . . . . ?
N30 Ba1 O22 Cl2 -92.89(11) . . . . ?
N4 Ba1 O22 Cl2 -53.23(11) . . . . ?
N6 Ba1 O22 Cl2 160.79(9) . . . . ?
N1 Ba1 O22 Cl2 73.48(12) . . . . ?
O32 Cl3 O31 Ba2 -110.4(2) . . . . ?
O34 Cl3 O31 Ba2 126.5(2) . . . . ?
O33 Cl3 O31 Ba2 9.2(3) . . . . ?
O50 Ba2 O31 Cl3 9.3(2) . . . . ?
O41 Ba2 O31 Cl3 -64.1(2) . . . . ?
N8 Ba2 O31 Cl3 146.9(3) . . . . ?
N10 Ba2 O31 Cl3 152.8(2) . . . . ?
N2 Ba2 O31 Cl3 96.1(2) . . . . ?
N40 Ba2 O31 Cl3 -120.5(2) . . . . ?
N9 Ba2 O31 Cl3 -154.9(2) . . . . ?
O42 Ba2 O31 Cl3 -57.8(2) . . . . ?
N7 Ba2 O31 Cl3 64.7(2) . . . . ?
Cl4 Ba2 O31 Cl3 -63.7(2) . . . . ?
O31 Ba2 Cl4 O44 104.06(15) . . . . ?
O50 Ba2 Cl4 O44 35.29(15) . . . . ?
O41 Ba2 Cl4 O44 -76.85(18) . . . . ?
N8 Ba2 Cl4 O44 -82.19(15) . . . . ?
N10 Ba2 Cl4 O44 -159.85(16) . . . . ?
N2 Ba2 Cl4 O44 52.57(19) . . . . ?
N40 Ba2 Cl4 O44 164.10(15) . . . . ?
N9 Ba2 Cl4 O44 -142.30(15) . . . . ?
O42 Ba2 Cl4 O44 89.49(18) . . . . ?
N7 Ba2 Cl4 O44 -31.07(15) . . . . ?
O31 Ba2 Cl4 O43 -85.37(12) . . . . ?
O50 Ba2 Cl4 O43 -154.13(13) . . . . ?
O41 Ba2 Cl4 O43 93.73(16) . . . . ?
N8 Ba2 Cl4 O43 88.39(12) . . . . ?
N10 Ba2 Cl4 O43 10.72(14) . . . . ?
N2 Ba2 Cl4 O43 -136.86(16) . . . . ?
N40 Ba2 Cl4 O43 -25.33(12) . . . . ?
N9 Ba2 Cl4 O43 28.28(12) . . . . ?
O42 Ba2 Cl4 O43 -99.94(16) . . . . ?
N7 Ba2 Cl4 O43 139.50(12) . . . . ?
O31 Ba2 Cl4 O42 14.57(12) . . . . ?
O50 Ba2 Cl4 O42 -54.19(12) . . . . ?
O41 Ba2 Cl4 O42 -166.33(16) . . . . ?
N8 Ba2 Cl4 O42 -171.67(12) . . . . ?
N10 Ba2 Cl4 O42 110.66(13) . . . . ?
N2 Ba2 Cl4 O42 -36.92(16) . . . . ?
N40 Ba2 Cl4 O42 74.61(12) . . . . ?
N9 Ba2 Cl4 O42 128.21(12) . . . . ?
N7 Ba2 Cl4 O42 -120.56(12) . . . . ?
O31 Ba2 Cl4 O41 -179.10(12) . . . . ?
O50 Ba2 Cl4 O41 112.14(13) . . . . ?
N8 Ba2 Cl4 O41 -5.34(12) . . . . ?
N10 Ba2 Cl4 O41 -83.01(14) . . . . ?
N2 Ba2 Cl4 O41 129.41(16) . . . . ?
N40 Ba2 Cl4 O41 -119.06(13) . . . . ?
N9 Ba2 Cl4 O41 -65.45(12) . . . . ?
O42 Ba2 Cl4 O41 166.33(16) . . . . ?
N7 Ba2 Cl4 O41 45.78(12) . . . . ?
O44 Cl4 O41 Ba2 132.63(12) . . . . ?
O43 Cl4 O41 Ba2 -107.30(13) . . . . ?
O42 Cl4 O41 Ba2 12.33(15) . . . . ?
O31 Ba2 O41 Cl4 1.08(15) . . . . ?
O50 Ba2 O41 Cl4 -65.12(12) . . . . ?
N8 Ba2 O41 Cl4 174.13(14) . . . . ?
N10 Ba2 O41 Cl4 122.71(11) . . . . ?
N2 Ba2 O41 Cl4 -112.02(18) . . . . ?
N40 Ba2 O41 Cl4 54.23(11) . . . . ?
N9 Ba2 O41 Cl4 111.40(12) . . . . ?
O42 Ba2 O41 Cl4 -7.57(9) . . . . ?
N7 Ba2 O41 Cl4 -138.27(11) . . . . ?
O44 Cl4 O42 Ba2 -130.52(11) . . . . ?
O43 Cl4 O42 Ba2 107.66(12) . . . . ?
O41 Cl4 O42 Ba2 -10.84(13) . . . . ?
O31 Ba2 O42 Cl4 -165.54(12) . . . . ?
O50 Ba2 O42 Cl4 119.04(12) . . . . ?
O41 Ba2 O42 Cl4 7.29(9) . . . . ?
N8 Ba2 O42 Cl4 8.96(13) . . . . ?
N10 Ba2 O42 Cl4 -103.35(13) . . . . ?
N2 Ba2 O42 Cl4 160.14(9) . . . . ?
N40 Ba2 O42 Cl4 -93.21(12) . . . . ?
N9 Ba2 O42 Cl4 -52.93(11) . . . . ?
N7 Ba2 O42 Cl4 70.87(12) . . . . ?
